data_4126788
loop_
_publ_author_name
'Jin, Geng Bang'
'Lin, Jian'
'Estes, Shanna L.'
'Skanthakumar, Suntharalingam'
'Soderholm, Lynda'

_publ_section_title
;
 Influence of Counter-Cation Hydration Enthalpies on the Formation of
 Molecular Complexes: A Thorium-Nitrate Example.
;
_journal_name_full 'Journal of the American Chemical Society'
_journal_paper_doi 10.1021/jacs.7b09363
_journal_year 2017
_chemical_formula_moiety 'Th (N O3)6 Cs2'
_chemical_formula_sum 'Cs2 N6 O18 Th'
_chemical_formula_weight 869.92
_chemical_name_common 'cesium thorium hexanitrate'
_space_group_crystal_system monoclinic
_space_group_IT_number 14
_space_group_name_Hall '-P 2yn'
_space_group_name_H-M_alt 'P 1 21/n 1'
_symmetry_space_group_name_Hall '-P 2yn'
_symmetry_space_group_name_H-M 'P 1 21/n 1'
_audit_creation_method SHELXL-2014/7
_cell_angle_alpha 90
_cell_angle_beta 90.80(3)
_cell_angle_gamma 90
_cell_formula_units_Z 2
_cell_length_a 8.1310(16)
_cell_length_b 7.1970(14)
_cell_length_c 13.396(3)
_cell_measurement_reflns_used 6116
_cell_measurement_temperature 100(2)
_cell_measurement_theta_max 32.99
_cell_measurement_theta_min 2.91
_cell_volume 783.8(3)
_computing_cell_refinement 'Bruker SAINT'
_computing_data_collection 'Bruker APEX2'
_computing_data_reduction 'Bruker SAINT, SADABS and XPREP'
_computing_molecular_graphics 'CrystalMaker for Windows ver. 2.0.6 (2008)'
_computing_publication_material 'Bruker SHELXTL'
_computing_structure_refinement 'SHELXL-2014/7 (Sheldrick, 2014)'
_computing_structure_solution 'SHELXS-97 (Sheldrick 2008)'
_diffrn_ambient_temperature 100(2)
_diffrn_detector_area_resol_mean '\f and \w scans'
_diffrn_measured_fraction_theta_full 0.998
_diffrn_measured_fraction_theta_max 0.932
_diffrn_measurement_device_type 'Mo Kalpha Microfocus X-ray Source'
_diffrn_measurement_method 'Bruker APEX-II CCD'
_diffrn_radiation_type MoK\a
_diffrn_radiation_wavelength 0.71073
_diffrn_reflns_av_unetI/netI 0.0398
_diffrn_reflns_Laue_measured_fraction_full 0.998
_diffrn_reflns_Laue_measured_fraction_max 0.932
_diffrn_reflns_limit_h_max 12
_diffrn_reflns_limit_h_min -12
_diffrn_reflns_limit_k_max 10
_diffrn_reflns_limit_k_min 0
_diffrn_reflns_limit_l_max 20
_diffrn_reflns_limit_l_min 0
_diffrn_reflns_number 3511
_diffrn_reflns_point_group_measured_fraction_full 0.998
_diffrn_reflns_point_group_measured_fraction_max 0.932
_diffrn_reflns_theta_full 25.242
_diffrn_reflns_theta_max 33.026
_diffrn_reflns_theta_min 2.913
_exptl_absorpt_coefficient_mu 14.203
_exptl_absorpt_correction_T_max 0.492
_exptl_absorpt_correction_T_min 0.353
_exptl_absorpt_correction_type multi-scan
_exptl_absorpt_process_details SADABS
_exptl_crystal_colour colorless
_exptl_crystal_density_diffrn 3.686
_exptl_crystal_density_meas ?
_exptl_crystal_density_method 'not measured'
_exptl_crystal_description block
_exptl_crystal_F_000 772
_exptl_crystal_size_max 0.076
_exptl_crystal_size_mid 0.064
_exptl_crystal_size_min 0.050
_refine_diff_density_max 3.924
_refine_diff_density_min -1.493
_refine_diff_density_rms 0.392
_refine_ls_extinction_method none
_refine_ls_goodness_of_fit_ref 1.030
_refine_ls_hydrogen_treatment undef
_refine_ls_matrix_type full
_refine_ls_number_parameters 127
_refine_ls_number_reflns 3511
_refine_ls_number_restraints 0
_refine_ls_restrained_S_all 1.030
_refine_ls_R_factor_all 0.0463
_refine_ls_R_factor_gt 0.0319
_refine_ls_shift/su_max 0.000
_refine_ls_shift/su_mean 0.000
_refine_ls_structure_factor_coef Fsqd
_refine_ls_weighting_details 'w=1/[\s^2^(Fo^2^)+(0.0515P)^2^] where P=(Fo^2^+2Fc^2^)/3'
_refine_ls_weighting_scheme calc
_refine_ls_wR_factor_gt 0.0809
_refine_ls_wR_factor_ref 0.0859
_reflns_Friedel_coverage 0.000
_reflns_number_gt 2735
_reflns_number_total 3511
_reflns_threshold_expression 'I > 2\s(I)'
_cod_data_source_file ja7b09363_si_003.cif
_cod_data_source_block Cs
_cod_depositor_comments
;
The following automatic conversions were performed:

'_exptl_crystal_density_meas' value 'not measured' was changed to '?'
- the value is perceived as not measured.

Automatic conversion script
Id: cif_fix_values 4973 2017-02-22 13:04:09Z antanas 
;
_cod_database_code 4126788
_shelx_shelxl_version_number 2014/7
_shelx_space_group_comment
;
The symmetry employed for this shelxl refinement is uniquely defined
by the following loop, which should always be used as a source of
symmetry information in preference to the above space-group names.
They are only intended as comments.
;

loop_
_space_group_symop_operation_xyz
'x, y, z'
'-x+1/2, y+1/2, -z+1/2'
'-x, -y, -z'
'x-1/2, -y-1/2, z-1/2'

loop_
_atom_site_label
_atom_site_type_symbol
_atom_site_fract_x
_atom_site_fract_y
_atom_site_fract_z
_atom_site_U_iso_or_equiv
_atom_site_adp_type
_atom_site_occupancy
_atom_site_site_symmetry_order
_atom_site_calc_flag
_atom_site_refinement_flags_posn
_atom_site_refinement_flags_occupancy
Th1 Th 0.0000 0.0000 0.0000 0.00956(8) Uani 1 2 d S P
Cs1 Cs -0.01101(4) 0.24548(5) 0.33782(2) 0.01380(9) Uani 1 1 d . .
N1 N -0.0299(6) 0.7452(8) 0.1773(3) 0.0123(8) Uani 1 1 d . .
N2 N 0.7273(6) 0.2498(8) 0.0647(4) 0.0135(9) Uani 1 1 d . .
N3 N 0.2279(5) 0.2604(7) 0.1085(3) 0.0112(8) Uani 1 1 d . .
O1 O 0.0856(5) 0.7281(6) 0.1139(3) 0.0152(8) Uani 1 1 d . .
O2 O -0.0583(6) 0.6312(7) 0.2413(3) 0.0201(9) Uani 1 1 d . .
O3 O 0.8818(5) 0.8943(6) 0.1665(3) 0.0139(8) Uani 1 1 d . .
O4 O 0.6184(6) 0.3646(7) 0.0755(3) 0.0201(9) Uani 1 1 d . .
O5 O 0.7006(5) 0.0958(6) 0.0178(3) 0.0140(8) Uani 1 1 d . .
O6 O 0.8726(5) 0.2727(6) 0.0984(3) 0.0138(8) Uani 1 1 d . .
O7 O 0.1983(5) 0.2780(6) 0.0149(3) 0.0146(8) Uani 1 1 d . .
O8 O 0.2981(5) 0.3784(7) 0.1590(3) 0.0163(8) Uani 1 1 d . .
O9 O 0.1748(5) 0.1095(6) 0.1475(3) 0.0142(8) Uani 1 1 d . .

loop_
_atom_site_aniso_label
_atom_site_aniso_U_11
_atom_site_aniso_U_22
_atom_site_aniso_U_33
_atom_site_aniso_U_23
_atom_site_aniso_U_13
_atom_site_aniso_U_12
Th1 0.01009(14) 0.00925(13) 0.00934(13) 0.00006(10) -0.00019(9) 0.00021(10)
Cs1 0.01640(17) 0.01207(16) 0.01294(16) 0.00064(13) 0.00038(12) 0.00183(14)
N1 0.0136(19) 0.013(2) 0.0103(18) 0.0009(19) 0.0002(15) -0.003(2)
N2 0.016(2) 0.011(2) 0.013(2) 0.0012(19) 0.0014(16) 0.003(2)
N3 0.0120(19) 0.009(2) 0.0127(19) -0.0033(18) 0.0013(15) 0.0001(18)
O1 0.0133(17) 0.017(2) 0.0155(19) 0.0026(17) 0.0037(14) 0.0037(18)
O2 0.031(2) 0.012(2) 0.017(2) 0.0051(17) 0.0019(18) -0.001(2)
O3 0.0127(19) 0.013(2) 0.016(2) 0.0015(16) 0.0008(15) -0.0007(16)
O4 0.020(2) 0.018(2) 0.023(2) -0.0013(19) 0.0043(17) 0.0057(19)
O5 0.0142(19) 0.013(2) 0.015(2) -0.0023(15) -0.0006(15) 0.0006(16)
O6 0.0123(17) 0.015(2) 0.0145(18) 0.0003(16) 0.0018(14) -0.0017(17)
O7 0.0165(19) 0.016(2) 0.0110(18) 0.0004(16) -0.0015(15) -0.0017(17)
O8 0.015(2) 0.013(2) 0.021(2) -0.0054(17) -0.0027(16) -0.0024(17)
O9 0.016(2) 0.0132(19) 0.0131(19) 0.0029(16) 0.0008(15) -0.0035(17)

loop_
_atom_type_symbol
_atom_type_description
_atom_type_scat_dispersion_real
_atom_type_scat_dispersion_imag
_atom_type_scat_source
N N 0.0061 0.0033 'International Tables Vol C Tables 4.2.6.8 and 6.1.1.4'
O O 0.0106 0.0060 'International Tables Vol C Tables 4.2.6.8 and 6.1.1.4'
Cs Cs -0.3680 2.1192 'International Tables Vol C Tables 4.2.6.8 and 6.1.1.4'
Th Th -7.2400 8.8979 'International Tables Vol C Tables 4.2.6.8 and 6.1.1.4'

loop_
_geom_angle_atom_site_label_1
_geom_angle_atom_site_label_2
_geom_angle_atom_site_label_3
_geom_angle
_geom_angle_site_symmetry_1
_geom_angle_site_symmetry_3
O9 Th1 O9 180.0 3 .
O9 Th1 O5 111.62(14) 3 3_655
O9 Th1 O5 68.38(14) . 3_655
O9 Th1 O5 68.38(14) 3 1_455
O9 Th1 O5 111.62(14) . 1_455
O5 Th1 O5 180.00(19) 3_655 1_455
O9 Th1 O3 68.11(13) 3 3_665
O9 Th1 O3 111.89(13) . 3_665
O5 Th1 O3 68.11(14) 3_655 3_665
O5 Th1 O3 111.89(14) 1_455 3_665
O9 Th1 O3 111.89(13) 3 1_445
O9 Th1 O3 68.11(13) . 1_445
O5 Th1 O3 111.89(14) 3_655 1_445
O5 Th1 O3 68.11(14) 1_455 1_445
O3 Th1 O3 180.0(3) 3_665 1_445
O9 Th1 O1 68.34(14) 3 3_565
O9 Th1 O1 111.66(14) . 3_565
O5 Th1 O1 113.72(13) 3_655 3_565
O5 Th1 O1 66.28(13) 1_455 3_565
O3 Th1 O1 50.06(13) 3_665 3_565
O3 Th1 O1 129.94(13) 1_445 3_565
O9 Th1 O1 111.66(14) 3 1_545
O9 Th1 O1 68.34(14) . 1_545
O5 Th1 O1 66.28(13) 3_655 1_545
O5 Th1 O1 113.72(13) 1_455 1_545
O3 Th1 O1 129.94(13) 3_665 1_545
O3 Th1 O1 50.06(13) 1_445 1_545
O1 Th1 O1 180.0(2) 3_565 1_545
O9 Th1 O7 49.97(13) 3 3
O9 Th1 O7 130.03(13) . 3
O5 Th1 O7 112.39(14) 3_655 3
O5 Th1 O7 67.61(14) 1_455 3
O3 Th1 O7 113.98(13) 3_665 3
O3 Th1 O7 66.02(13) 1_445 3
O1 Th1 O7 112.42(13) 3_565 3
O1 Th1 O7 67.58(13) 1_545 3
O9 Th1 O7 130.03(13) 3 .
O9 Th1 O7 49.97(13) . .
O5 Th1 O7 67.61(14) 3_655 .
O5 Th1 O7 112.39(14) 1_455 .
O3 Th1 O7 66.02(13) 3_665 .
O3 Th1 O7 113.98(13) 1_445 .
O1 Th1 O7 67.58(13) 3_565 .
O1 Th1 O7 112.42(13) 1_545 .
O7 Th1 O7 180.0 3 .
O9 Th1 O6 65.97(14) 3 3_655
O9 Th1 O6 114.03(14) . 3_655
O5 Th1 O6 49.97(13) 3_655 3_655
O5 Th1 O6 130.03(13) 1_455 3_655
O3 Th1 O6 67.89(14) 3_665 3_655
O3 Th1 O6 112.11(14) 1_445 3_655
O1 Th1 O6 112.45(13) 3_565 3_655
O1 Th1 O6 67.55(13) 1_545 3_655
O7 Th1 O6 68.04(13) 3 3_655
O7 Th1 O6 111.96(13) . 3_655
O9 Th1 O6 114.03(14) 3 1_455
O9 Th1 O6 65.97(14) . 1_455
O5 Th1 O6 130.03(13) 3_655 1_455
O5 Th1 O6 49.97(13) 1_455 1_455
O3 Th1 O6 112.11(14) 3_665 1_455
O3 Th1 O6 67.89(14) 1_445 1_455
O1 Th1 O6 67.55(13) 3_565 1_455
O1 Th1 O6 112.45(13) 1_545 1_455
O7 Th1 O6 111.96(13) 3 1_455
O7 Th1 O6 68.04(13) . 1_455
O6 Th1 O6 180.0(2) 3_655 1_455
O2 Cs1 O4 156.46(13) . 2_545
O2 Cs1 O9 89.94(12) . .
O4 Cs1 O9 99.75(12) 2_545 .
O2 Cs1 O5 93.31(12) . 4_566
O4 Cs1 O5 100.78(12) 2_545 4_566
O9 Cs1 O5 118.03(11) . 4_566
O2 Cs1 O8 145.44(12) . 2_545
O4 Cs1 O8 54.12(12) 2_545 2_545
O9 Cs1 O8 58.66(11) . 2_545
O5 Cs1 O8 89.99(12) 4_566 2_545
O2 Cs1 O3 65.11(12) . 2_545
O4 Cs1 O3 91.86(12) 2_545 2_545
O9 Cs1 O3 123.65(11) . 2_545
O5 Cs1 O3 113.33(11) 4_566 2_545
O8 Cs1 O3 142.80(11) 2_545 2_545
O2 Cs1 O6 60.81(12) . 1_455
O4 Cs1 O6 109.48(12) 2_545 1_455
O9 Cs1 O6 51.00(11) . 1_455
O5 Cs1 O6 148.99(11) 4_566 1_455
O8 Cs1 O6 102.11(11) 2_545 1_455
O3 Cs1 O6 73.06(11) 2_545 1_455
O2 Cs1 O7 104.78(12) . 4_566
O4 Cs1 O7 59.35(12) 2_545 4_566
O9 Cs1 O7 154.80(11) . 4_566
O5 Cs1 O7 82.02(10) 4_566 4_566
O8 Cs1 O7 109.75(11) 2_545 4_566
O3 Cs1 O7 50.24(10) 2_545 4_566
O6 Cs1 O7 119.09(10) 1_455 4_566
O2 Cs1 O4 129.15(12) . 4_566
O4 Cs1 O4 62.22(14) 2_545 4_566
O9 Cs1 O4 122.47(11) . 4_566
O5 Cs1 O4 38.56(11) 4_566 4_566
O8 Cs1 O4 68.52(12) 2_545 4_566
O3 Cs1 O4 111.75(11) 2_545 4_566
O6 Cs1 O4 169.86(11) 1_455 4_566
O7 Cs1 O4 62.96(10) 4_566 4_566
O2 Cs1 O1 103.05(12) . 2_545
O4 Cs1 O1 100.43(12) 2_545 2_545
O9 Cs1 O1 69.79(11) . 2_545
O5 Cs1 O1 49.25(11) 4_566 2_545
O8 Cs1 O1 55.22(11) 2_545 2_545
O3 Cs1 O1 160.15(11) 2_545 2_545
O6 Cs1 O1 116.38(10) 1_455 2_545
O7 Cs1 O1 124.49(10) 4_566 2_545
O4 Cs1 O1 62.13(10) 4_566 2_545
O2 Cs1 O3 110.19(11) . 1_445
O4 Cs1 O3 62.69(11) 2_545 1_445
O9 Cs1 O3 50.45(10) . 1_445
O5 Cs1 O3 152.43(10) 4_566 1_445
O8 Cs1 O3 62.50(11) 2_545 1_445
O3 Cs1 O3 90.22(8) 2_545 1_445
O6 Cs1 O3 49.48(11) 1_455 1_445
O7 Cs1 O3 104.65(10) 4_566 1_445
O4 Cs1 O3 120.65(11) 4_566 1_445
O1 Cs1 O3 109.23(10) 2_545 1_445
O2 Cs1 O5 62.34(11) . 2
O4 Cs1 O5 107.28(11) 2_545 2
O9 Cs1 O5 152.06(10) . 2
O5 Cs1 O5 64.03(12) 4_566 2
O8 Cs1 O5 146.13(11) 2_545 2
O3 Cs1 O5 49.81(10) 2_545 2
O6 Cs1 O5 111.31(10) 1_455 2
O7 Cs1 O5 48.54(10) 4_566 2
O4 Cs1 O5 77.74(11) 4_566 2
O1 Cs1 O5 111.06(10) 2_545 2
O3 Cs1 O5 139.65(10) 1_445 2
O2 N1 O1 123.6(5) . .
O2 N1 O3 121.9(5) . 1_455
O1 N1 O3 114.5(5) . 1_455
O2 N1 Th1 171.3(4) . 1_565
O1 N1 Th1 57.8(3) . 1_565
O3 N1 Th1 57.3(3) 1_455 1_565
O2 N1 Cs1 80.7(3) . 2_455
O1 N1 Cs1 134.9(3) . 2_455
O3 N1 Cs1 56.1(3) 1_455 2_455
Th1 N1 Cs1 92.78(12) 1_565 2_455
O4 N2 O6 122.9(5) . .
O4 N2 O5 121.4(5) . .
O6 N2 O5 115.7(5) . .
O4 N2 Th1 169.2(4) . 1_655
O6 N2 Th1 59.4(3) . 1_655
O5 N2 Th1 57.6(3) . 1_655
O4 N2 Cs1 73.1(3) . 4_665
O6 N2 Cs1 142.2(3) . 4_665
O5 N2 Cs1 60.6(3) . 4_665
Th1 N2 Cs1 98.87(13) 1_655 4_665
O8 N3 O7 123.6(5) . .
O8 N3 O9 121.3(5) . .
O7 N3 O9 115.0(5) . .
O8 N3 Th1 169.6(4) . .
O7 N3 Th1 58.7(3) . .
O9 N3 Th1 57.2(3) . .
O8 N3 Cs1 78.7(3) . .
O7 N3 Cs1 136.9(3) . .
O9 N3 Cs1 56.5(3) . .
Th1 N3 Cs1 93.27(12) . .
N1 O1 Th1 97.2(3) . 1_565
N1 O1 Cs1 127.1(3) . 2
Th1 O1 Cs1 109.88(14) 1_565 2
N1 O2 Cs1 151.9(4) . .
N1 O2 Cs1 80.6(3) . 2_455
Cs1 O2 Cs1 115.33(14) . 2_455
N1 O3 Th1 97.4(3) 1_655 1_665
N1 O3 Cs1 104.2(3) 1_655 2
Th1 O3 Cs1 116.72(15) 1_665 2
N1 O3 Cs1 112.9(3) 1_655 1_665
Th1 O3 Cs1 105.23(13) 1_665 1_665
Cs1 O3 Cs1 118.52(12) 2 1_665
N2 O4 Cs1 148.2(4) . 2
N2 O4 Cs1 87.0(3) . 4_665
Cs1 O4 Cs1 117.78(14) 2 4_665
N2 O5 Th1 97.1(3) . 1_655
N2 O5 Cs1 98.5(3) . 4_665
Th1 O5 Cs1 122.60(15) 1_655 4_665
N2 O5 Cs1 114.6(3) . 2_545
Th1 O5 Cs1 106.39(14) 1_655 2_545
Cs1 O5 Cs1 115.97(12) 4_665 2_545
N2 O6 Th1 95.6(3) . 1_655
N2 O6 Cs1 125.7(3) . 1_655
Th1 O6 Cs1 109.56(14) 1_655 1_655
N3 O7 Th1 96.2(3) . .
N3 O7 Cs1 124.0(3) . 4_665
Th1 O7 Cs1 110.52(14) . 4_665
N3 O8 Cs1 147.1(4) . 2
N3 O8 Cs1 81.9(3) . .
Cs1 O8 Cs1 126.65(13) 2 .
N3 O9 Th1 97.7(3) . .
N3 O9 Cs1 103.6(3) . .
Th1 O9 Cs1 117.24(15) . .
N3 O9 Cs1 111.1(3) . 2_545
Th1 O9 Cs1 102.77(13) . 2_545
Cs1 O9 Cs1 121.91(12) . 2_545

loop_
_geom_bond_atom_site_label_1
_geom_bond_atom_site_label_2
_geom_bond_distance
_geom_bond_site_symmetry_2
Th1 O9 2.543(4) 3
Th1 O9 2.543(4) .
Th1 O5 2.545(4) 3_655
Th1 O5 2.545(4) 1_455
Th1 O3 2.557(4) 3_665
Th1 O3 2.557(4) 1_445
Th1 O1 2.571(4) 3_565
Th1 O1 2.571(4) 1_545
Th1 O7 2.575(4) 3
Th1 O7 2.575(4) .
Th1 O6 2.588(4) 3_655
Th1 O6 2.588(4) 1_455
Cs1 O2 3.084(5) .
Cs1 O4 3.107(5) 2_545
Cs1 O9 3.138(4) .
Cs1 O5 3.156(4) 4_566
Cs1 O8 3.159(5) 2_545
Cs1 O3 3.199(4) 2_545
Cs1 O6 3.337(4) 1_455
Cs1 O7 3.376(4) 4_566
Cs1 O4 3.433(5) 4_566
Cs1 O1 3.512(4) 2_545
Cs1 O3 3.516(4) 1_445
Cs1 O5 3.544(4) 2
N1 O2 1.211(6) .
N1 O1 1.281(6) .
N1 O3 1.299(7) 1_455
N1 Th1 3.013(5) 1_565
N1 Cs1 3.736(5) 2_455
N2 O4 1.221(6) .
N2 O6 1.270(6) .
N2 O5 1.291(7) .
N2 Th1 2.992(5) 1_655
N2 Cs1 3.582(5) 4_665
N3 O8 1.222(6) .
N3 O7 1.281(6) .
N3 O9 1.283(6) .
O1 Th1 2.571(4) 1_565
O1 Cs1 3.512(4) 2
O2 Cs1 3.736(5) 2_455
O3 N1 1.299(7) 1_655
O3 Th1 2.557(4) 1_665
O3 Cs1 3.199(4) 2
O3 Cs1 3.516(4) 1_665
O4 Cs1 3.107(5) 2
O4 Cs1 3.433(5) 4_665
O5 Th1 2.545(4) 1_655
O5 Cs1 3.156(4) 4_665
O5 Cs1 3.544(4) 2_545
O6 Th1 2.588(4) 1_655
O6 Cs1 3.337(4) 1_655
O7 Cs1 3.376(4) 4_665
O8 Cs1 3.159(5) 2
O9 Cs1 3.789(4) 2_545
